data_4084090
loop_
_publ_author_name
'Llop, Jordi'
'Vi\~nas, Clara'
'Teixidor, Francesc'
'Victori, Llu\'is'
'Kivek\"as, Raikko'
'Sillanp\"a\"a, Reijo'

_publ_section_title
;
 C&#x2212;C Plasticity in Boron Chemistry:&#x00A0; Modulation of the
 Cc&#x00B7;&#x00B7;&#x00B7;CcDistance in Mixed Pyrrolyl/Dicarbollide
 Complexes&#x2020;
;
_journal_issue 19
_journal_name_full Organometallics
_journal_page_first 4024
_journal_paper_doi 10.1021/om010511+
_journal_volume 20
_journal_year 2001
_chemical_formula_moiety 'C8 H19 B9 Co N S2'
_chemical_formula_sum 'C8 H19 B9 Co N S2'
_chemical_formula_weight 349.58
_chemical_name_systematic
; 
 ? 
;
_space_group_IT_number 62
_symmetry_cell_setting orthorhombic
_symmetry_space_group_name_Hall '-P 2ac 2n'
_symmetry_space_group_name_H-M 'P n m a'
_atom_sites_solution_hydrogens geom
_atom_sites_solution_primary direct
_atom_sites_solution_secondary difmap
_audit_creation_method SHELXL-97
_cell_angle_alpha 90.00
_cell_angle_beta 90.00
_cell_angle_gamma 90.00
_cell_formula_units_Z 4
_cell_length_a 9.3805(15)
_cell_length_b 12.897(2)
_cell_length_c 13.438(2)
_cell_measurement_reflns_used 20
_cell_measurement_temperature 294(2)
_cell_measurement_theta_max 8.13
_cell_measurement_theta_min 5.38
_cell_volume 1625.7(4)
_computing_cell_refinement
;
MSC/AFC Diffractometer Control Software (Molecular Structure Corporation, 
1993)
;
_computing_data_collection
;
MSC/AFC Diffractometer Control Software (Molecular Structure Corporation, 
1993)
;
_computing_data_reduction
;
Texsan Process (Molecular Structure Corporation, 1993)
;
_computing_molecular_graphics 'SHELXTL/PC (Sheldrick, 1990)'
_computing_publication_material 'SHELXL-97 (Sheldrick, 1997)'
_computing_structure_refinement 'SHELXL-97 (Sheldrick, 1997)'
_computing_structure_solution 'SHELXS-97 (Sheldrick, 1990)'
_diffrn_ambient_temperature 294(2)
_diffrn_measured_fraction_theta_full 0.908
_diffrn_measured_fraction_theta_max 0.908
_diffrn_measurement_device_type 'Rigaku AFC7S'
_diffrn_measurement_method \w--2\q
_diffrn_radiation_monochromator graphite
_diffrn_radiation_source 'fine-focus sealed tube'
_diffrn_radiation_type MoK\a
_diffrn_radiation_wavelength 0.71069
_diffrn_reflns_av_R_equivalents 0.0000
_diffrn_reflns_av_sigmaI/netI 0.0348
_diffrn_reflns_limit_h_max 11
_diffrn_reflns_limit_h_min 0
_diffrn_reflns_limit_k_max 15
_diffrn_reflns_limit_k_min 0
_diffrn_reflns_limit_l_max 15
_diffrn_reflns_limit_l_min 0
_diffrn_reflns_number 1495
_diffrn_reflns_theta_full 24.99
_diffrn_reflns_theta_max 24.99
_diffrn_reflns_theta_min 2.19
_diffrn_standards_decay_% <1
_diffrn_standards_interval_count 150
_diffrn_standards_number 3
_exptl_absorpt_coefficient_mu 1.293
_exptl_absorpt_correction_T_max 0.7640
_exptl_absorpt_correction_T_min 0.7134
_exptl_absorpt_correction_type psi-scan
_exptl_absorpt_process_details 'North, Phillips & Mathews 1968'
_exptl_crystal_colour 'pale red'
_exptl_crystal_density_diffrn 1.428
_exptl_crystal_density_meas ?
_exptl_crystal_density_method 'not measured'
_exptl_crystal_description prism
_exptl_crystal_F_000 712
_exptl_crystal_size_max 0.28
_exptl_crystal_size_mid 0.24
_exptl_crystal_size_min 0.22
_refine_diff_density_max 0.643
_refine_diff_density_min -0.696
_refine_diff_density_rms 0.062
_refine_ls_extinction_coef 0.0093(6)
_refine_ls_extinction_expression Fc^*^=kFc[1+0.001xFc^2^\l^3^/sin(2\q)]^-1/4^
_refine_ls_extinction_method SHELXL
_refine_ls_goodness_of_fit_ref 1.035
_refine_ls_hydrogen_treatment constr
_refine_ls_matrix_type full
_refine_ls_number_parameters 102
_refine_ls_number_reflns 1495
_refine_ls_number_restraints 0
_refine_ls_restrained_S_all 1.035
_refine_ls_R_factor_all 0.0540
_refine_ls_R_factor_gt 0.0344
_refine_ls_shift/su_max 0.000
_refine_ls_shift/su_mean 0.000
_refine_ls_structure_factor_coef Fsqd
_refine_ls_weighting_details
;
 calc w=1/[\s^2^(Fo^2^)+(0.0303P)^2^+1.5583P] where P=(Fo^2^+2Fc^2^)/3' 
;
_refine_ls_weighting_scheme calc
_refine_ls_wR_factor_gt 0.0758
_refine_ls_wR_factor_ref 0.0823
_reflns_number_gt 1182
_reflns_number_total 1495
_reflns_threshold_expression >2sigma(I)
_cod_data_source_file om010511%2B.cif
_cod_data_source_block compound5
_cod_depositor_comments
;
The following automatic conversions were performed:

'_exptl_crystal_density_meas' value 'not measured' was changed to '?'
- the value is perceived as not measured.

Automatic conversion script
Id: cif_fix_values 3008 2015-01-20 13:52:24Z robertas 
;
_cod_database_code 4084090

loop_
_symmetry_equiv_pos_as_xyz
'x, y, z'
'x+1/2, -y+1/2, -z+1/2'
'-x, y+1/2, -z'
'-x+1/2, -y, z+1/2'
'-x, -y, -z'
'-x-1/2, y-1/2, z-1/2'
'x, -y-1/2, z'
'x-1/2, y, -z-1/2'

loop_
_atom_site_label
_atom_site_type_symbol
_atom_site_fract_x
_atom_site_fract_y
_atom_site_fract_z
_atom_site_U_iso_or_equiv
_atom_site_adp_type
_atom_site_occupancy
_atom_site_calc_flag
_atom_site_refinement_flags
Co3 Co 0.42361(6) 0.2500 0.02494(4) 0.02824(19) Uiso 1 d S
S1 S 0.40605(8) 0.38911(7) -0.16042(6) 0.0410(2) Uani 1 d .
C1 C 0.2965(3) 0.3244(2) -0.0733(2) 0.0298(6) Uani 1 d .
B4 B 0.2708(4) 0.3640(3) 0.0460(3) 0.0359(8) Uani 1 d .
H4 H 0.3133 0.4369 0.0764 0.043 Uiso 1 calc R
B5 B 0.1305(4) 0.3629(3) -0.0449(3) 0.0423(9) Uani 1 d .
H5 H 0.0827 0.4344 -0.0745 0.051 Uiso 1 calc R
B6 B 0.1593(5) 0.2500 -0.1205(4) 0.0376(12) Uani 1 d S
H6 H 0.1372 0.2500 -0.2009 0.045 Uiso 1 calc SR
B8 B 0.2507(6) 0.2500 0.1235(4) 0.0414(13) Uani 1 d S
H8 H 0.2794 0.2500 0.2029 0.050 Uiso 1 calc SR
B9 B 0.0976(4) 0.3186(3) 0.0786(3) 0.0473(10) Uani 1 d .
H9 H 0.0292 0.3627 0.1298 0.057 Uiso 1 calc R
B10 B 0.0270(6) 0.2500 -0.0252(5) 0.0516(15) Uani 1 d S
H10 H -0.0876 0.2500 -0.0425 0.062 Uiso 1 calc SR
N13 N 0.6310(4) 0.2500 -0.0307(3) 0.0529(11) Uani 1 d S
C14 C 0.6090(3) 0.3335(3) 0.0296(3) 0.0542(10) Uani 1 d .
H14 H 0.6181 0.4020 0.0090 0.065 Uiso 1 calc R
C15 C 0.5711(4) 0.3040(3) 0.1262(3) 0.0577(10) Uani 1 d .
H15 H 0.5502 0.3475 0.1794 0.069 Uiso 1 calc R
C18 C 0.2903(4) 0.4313(3) -0.2583(3) 0.0722(13) Uani 1 d .
H18A H 0.2473 0.3721 -0.2895 0.108 Uiso 1 calc R
H18B H 0.3443 0.4694 -0.3067 0.108 Uiso 1 calc R
H18C H 0.2171 0.4751 -0.2312 0.108 Uiso 1 calc R

loop_
_atom_site_aniso_label
_atom_site_aniso_U_11
_atom_site_aniso_U_22
_atom_site_aniso_U_33
_atom_site_aniso_U_23
_atom_site_aniso_U_13
_atom_site_aniso_U_12
S1 0.0400(4) 0.0467(5) 0.0362(4) 0.0142(4) 0.0006(4) -0.0046(4)
C1 0.0312(15) 0.0281(14) 0.0299(15) 0.0024(13) 0.0009(13) 0.0038(12)
B4 0.0443(19) 0.0314(17) 0.0320(19) -0.0053(15) 0.0072(16) 0.0043(16)
B5 0.0348(18) 0.039(2) 0.053(2) -0.0002(19) 0.0053(18) 0.0087(17)
B6 0.030(3) 0.045(3) 0.038(3) 0.000 -0.007(2) 0.000
B8 0.056(3) 0.037(3) 0.031(3) 0.000 0.010(3) 0.000
B9 0.044(2) 0.047(2) 0.051(2) -0.0043(19) 0.0204(19) 0.0078(18)
B10 0.027(3) 0.058(4) 0.069(4) 0.000 0.009(3) 0.000
N13 0.030(2) 0.076(3) 0.053(3) 0.000 -0.005(2) 0.000
C14 0.0374(18) 0.048(2) 0.077(3) 0.009(2) -0.0215(19) -0.0151(16)
C15 0.057(2) 0.064(2) 0.051(2) -0.0166(18) -0.0265(19) 0.0023(19)
C18 0.072(3) 0.089(3) 0.056(2) 0.043(2) -0.017(2) -0.012(2)

loop_
_atom_type_symbol
_atom_type_description
_atom_type_scat_dispersion_real
_atom_type_scat_dispersion_imag
_atom_type_scat_source
C C 0.0033 0.0016 'International Tables Vol C Tables 4.2.6.8 and 6.1.1.4'
H H 0.0000 0.0000 'International Tables Vol C Tables 4.2.6.8 and 6.1.1.4'
B B 0.0013 0.0007 'International Tables Vol C Tables 4.2.6.8 and 6.1.1.4'
Co Co 0.3494 0.9721 'International Tables Vol C Tables 4.2.6.8 and 6.1.1.4'
N N 0.0061 0.0033 'International Tables Vol C Tables 4.2.6.8 and 6.1.1.4'
S S 0.1246 0.1234 'International Tables Vol C Tables 4.2.6.8 and 6.1.1.4'

loop_
_geom_angle_atom_site_label_1
_geom_angle_atom_site_label_2
_geom_angle_atom_site_label_3
_geom_angle
_geom_angle_site_symmetry_1
_geom_angle_site_symmetry_3
C1 Co3 C1 56.68(16) 7_565 .
C1 Co3 C14 140.45(14) 7_565 .
C1 Co3 C14 105.76(13) . .
C1 Co3 C14 105.76(13) 7_565 7_565
C1 Co3 C14 140.45(14) . 7_565
C14 Co3 C14 63.5(2) . 7_565
C1 Co3 C15 170.85(13) 7_565 .
C1 Co3 C15 131.81(13) . .
C14 Co3 C15 39.79(15) . .
C14 Co3 C15 65.60(14) 7_565 .
C1 Co3 C15 131.81(13) 7_565 7_565
C1 Co3 C15 170.85(13) . 7_565
C14 Co3 C15 65.60(14) . 7_565
C14 Co3 C15 39.79(15) 7_565 7_565
C15 Co3 C15 39.5(2) . 7_565
C1 Co3 B4 49.04(12) 7_565 7_565
C1 Co3 B4 91.03(13) . 7_565
C14 Co3 B4 163.07(14) . 7_565
C14 Co3 B4 102.14(15) 7_565 7_565
C15 Co3 B4 127.86(15) . 7_565
C15 Co3 B4 97.74(14) 7_565 7_565
C1 Co3 B4 91.03(13) 7_565 .
C1 Co3 B4 49.04(12) . .
C14 Co3 B4 102.14(15) . .
C14 Co3 B4 163.07(15) 7_565 .
C15 Co3 B4 97.74(14) . .
C15 Co3 B4 127.86(15) 7_565 .
B4 Co3 B4 90.4(2) 7_565 .
C1 Co3 N13 108.43(13) 7_565 .
C1 Co3 N13 108.43(13) . .
C14 Co3 N13 38.53(12) . .
C14 Co3 N13 38.53(12) 7_565 .
C15 Co3 N13 67.06(15) . .
C15 Co3 N13 67.06(15) 7_565 .
B4 Co3 N13 133.97(10) 7_565 .
B4 Co3 N13 133.97(10) . .
C1 Co3 B8 87.49(16) 7_565 .
C1 Co3 B8 87.49(16) . .
C14 Co3 B8 129.71(17) . .
C14 Co3 B8 129.71(17) 7_565 .
C15 Co3 B8 95.89(18) . .
C15 Co3 B8 95.89(18) 7_565 .
B4 Co3 B8 51.55(12) 7_565 .
B4 Co3 B8 51.55(12) . .
N13 Co3 B8 161.80(19) . .
C1 S1 C18 106.12(16) . .
B5 C1 B4 64.2(2) . .
B5 C1 B6 63.6(2) . .
B4 C1 B6 114.1(3) . .
B5 C1 S1 123.4(2) . .
B4 C1 S1 124.4(2) . .
B6 C1 S1 116.9(2) . .
B5 C1 C1 107.20(17) . 7_565
B4 C1 C1 107.51(15) . 7_565
B6 C1 C1 56.24(13) . 7_565
S1 C1 C1 118.19(9) . 7_565
B5 C1 Co3 122.6(2) . .
B4 C1 Co3 67.08(15) . .
B6 C1 Co3 114.59(18) . .
S1 C1 Co3 108.31(14) . .
C1 C1 Co3 61.66(8) 7_565 .
C1 B4 B9 105.2(3) . .
C1 B4 B5 57.34(18) . .
B9 B4 B5 59.7(2) . .
C1 B4 B8 108.2(2) . .
B9 B4 B8 59.8(2) . .
B5 B4 B8 107.9(3) . .
C1 B4 Co3 63.89(14) . .
B9 B4 Co3 115.5(2) . .
B5 B4 Co3 114.1(2) . .
B8 B4 Co3 64.82(19) . .
C1 B4 H4 123.8 . .
B9 B4 H4 121.4 . .
B5 B4 H4 121.7 . .
B8 B4 H4 121.2 . .
Co3 B4 H4 114.0 . .
C1 B5 B10 107.4(3) . .
C1 B5 B9 106.1(3) . .
B10 B5 B9 60.1(3) . .
C1 B5 B4 58.46(18) . .
B10 B5 B4 107.9(3) . .
B9 B5 B4 59.8(2) . .
C1 B5 B6 59.5(2) . .
B10 B5 B6 60.0(3) . .
B9 B5 B6 107.0(3) . .
B4 B5 B6 106.3(3) . .
C1 B5 H5 122.9 . .
B10 B5 H5 121.3 . .
B9 B5 H5 122.4 . .
B4 B5 H5 122.5 . .
B6 B5 H5 122.4 . .
C1 B6 C1 67.5(3) . 7_565
C1 B6 B10 104.8(3) . .
C1 B6 B10 104.8(3) 7_565 .
C1 B6 B5 110.8(3) . 7_565
C1 B6 B5 56.89(18) 7_565 7_565
B10 B6 B5 59.3(2) . 7_565
C1 B6 B5 56.89(17) . .
C1 B6 B5 110.8(3) 7_565 .
B10 B6 B5 59.3(2) . .
B5 B6 B5 108.3(4) 7_565 .
C1 B6 H6 120.1 . .
C1 B6 H6 120.1 7_565 .
B10 B6 H6 125.1 . .
B5 B6 H6 121.8 7_565 .
B5 B6 H6 121.8 . .
B9 B8 B9 59.2(3) 7_565 .
B9 B8 B4 59.3(2) 7_565 7_565
B9 B8 B4 106.9(3) . 7_565
B9 B8 B4 106.9(3) 7_565 .
B9 B8 B4 59.3(2) . .
B4 B8 B4 108.5(3) 7_565 .
B9 B8 Co3 114.1(3) 7_565 .
B9 B8 Co3 114.1(3) . .
B4 B8 Co3 63.62(18) 7_565 .
B4 B8 Co3 63.62(18) . .
B9 B8 H8 121.5 7_565 .
B9 B8 H8 121.5 . .
B4 B8 H8 122.1 7_565 .
B4 B8 H8 122.1 . .
Co3 B8 H8 115.1 . .
B9 B9 B10 60.18(17) 7_565 .
B9 B9 B5 108.71(18) 7_565 .
B10 B9 B5 59.6(2) . .
B9 B9 B4 109.21(17) 7_565 .
B10 B9 B4 108.1(3) . .
B5 B9 B4 60.5(2) . .
B9 B9 B8 60.41(16) 7_565 .
B10 B9 B8 108.5(3) . .
B5 B9 B8 109.5(3) . .
B4 B9 B8 61.0(2) . .
B9 B9 H9 121.1 7_565 .
B10 B9 H9 122.0 . .
B5 B9 H9 121.2 . .
B4 B9 H9 121.1 . .
B8 B9 H9 120.8 . .
B5 B10 B5 110.7(4) . 7_565
B5 B10 B9 108.8(4) . 7_565
B5 B10 B9 60.3(2) 7_565 7_565
B5 B10 B9 60.3(2) . .
B5 B10 B9 108.8(4) 7_565 .
B9 B10 B9 59.6(3) 7_565 .
B5 B10 B6 60.7(2) . .
B5 B10 B6 60.7(2) 7_565 .
B9 B10 B6 107.7(3) 7_565 .
B9 B10 B6 107.7(3) . .
B5 B10 H10 120.3 . .
B5 B10 H10 120.3 7_565 .
B9 B10 H10 122.0 7_565 .
B9 B10 H10 122.0 . .
B6 B10 H10 121.9 . .
C14 N13 C14 104.3(4) . 7_565
C14 N13 Co3 69.2(2) . .
C14 N13 Co3 69.2(2) 7_565 .
N13 C14 C15 112.1(4) . .
N13 C14 Co3 72.3(2) . .
C15 C14 Co3 70.7(2) . .
N13 C14 H14 124.0 . .
C15 C14 H14 124.0 . .
Co3 C14 H14 124.7 . .
C15 C15 C14 105.8(2) 7_565 .
C15 C15 Co3 70.26(10) 7_565 .
C14 C15 Co3 69.52(19) . .
C15 C15 H15 127.1 7_565 .
C14 C15 H15 127.1 . .
Co3 C15 H15 124.7 . .
S1 C18 H18A 109.5 . .
S1 C18 H18B 109.5 . .
H18A C18 H18B 109.5 . .
S1 C18 H18C 109.5 . .
H18A C18 H18C 109.5 . .
H18B C18 H18C 109.5 . .

loop_
_geom_bond_atom_site_label_1
_geom_bond_atom_site_label_2
_geom_bond_distance
_geom_bond_site_symmetry_2
Co3 C1 2.021(3) 7_565
Co3 C1 2.021(3) .
Co3 C14 2.046(3) .
Co3 C14 2.046(3) 7_565
Co3 C15 2.061(3) .
Co3 C15 2.061(3) 7_565
Co3 B4 2.073(3) 7_565
Co3 B4 2.073(3) .
Co3 N13 2.085(4) .
Co3 B8 2.094(5) .
S1 C1 1.767(3) .
S1 C18 1.791(3) .
C1 B5 1.679(4) .
C1 B4 1.700(4) .
C1 B6 1.726(5) .
C1 C1 1.919(6) 7_565
B4 B9 1.782(5) .
B4 B5 1.795(5) .
B4 B8 1.812(5) .
B4 H4 1.1000 .
B5 B10 1.770(5) .
B5 B9 1.781(5) .
B5 B6 1.796(5) .
B5 H5 1.1000 .
B6 C1 1.726(5) 7_565
B6 B10 1.783(8) .
B6 B5 1.796(5) 7_565
B6 H6 1.1000 .
B8 B9 1.791(6) 7_565
B8 B9 1.791(6) .
B8 B4 1.812(5) 7_565
B8 H8 1.1000 .
B9 B9 1.769(8) 7_565
B9 B10 1.779(7) .
B9 H9 1.1000 .
B10 B5 1.770(5) 7_565
B10 B9 1.779(7) 7_565
B10 H10 1.1000 .
N13 C14 1.363(4) .
N13 C14 1.363(4) 7_565
C14 C15 1.398(5) .
C14 H14 0.9300 .
C15 C15 1.392(7) 7_565
C15 H15 0.9300 .
C18 H18A 0.9600 .
C18 H18B 0.9600 .
C18 H18C 0.9600 .

loop_
_geom_torsion_atom_site_label_1
_geom_torsion_atom_site_label_2
_geom_torsion_atom_site_label_3
_geom_torsion_atom_site_label_4
_geom_torsion
_geom_torsion_site_symmetry_1
C1 C1 S1 C18 101.78(17) 7_565
